data_7102481
loop_
_publ_author_name
'Wang, Zheming'
'Zhang, Bin'
'Fujiwara, Hideki'
'Kobayashi, Hayao'
'Kurmoo, Mohamedally'

_publ_section_title
;
 Mn3(HCOO)6: a 3D porous magnet of diamond framework with nodes of
 Mn-centered MnMn4 tetrahedron and guest-modulated ordering
 temperature.
;
_journal_issue 4
_journal_name_full 'Chemical communications (Cambridge, England)'
_journal_page_first 416
_journal_page_last 417
_journal_paper_doi 10.1039/b314221c
_journal_year 2004
_chemical_formula_moiety '[Mn3(HCOO)6](I2)0.87'
_chemical_formula_sum 'C6 H6 I1.74 Mn3 O12'
_chemical_formula_weight 655.73
_chemical_name_systematic
;
?
;
_space_group_IT_number 14
_symmetry_cell_setting monoclinic
_symmetry_space_group_name_Hall '-P 2ybc'
_symmetry_space_group_name_H-M 'P 1 21/c 1'
_atom_sites_solution_hydrogens difmap
_atom_sites_solution_primary direct
_atom_sites_solution_secondary difmap
_audit_creation_method SHELXL-97
_cell_angle_alpha 90.00
_cell_angle_beta 127.905(2)
_cell_angle_gamma 90.00
_cell_formula_units_Z 4
_cell_length_a 11.8341(16)
_cell_length_b 10.1956(11)
_cell_length_c 18.848(3)
_cell_measurement_reflns_used 12464
_cell_measurement_temperature 82(2)
_cell_measurement_theta_max 27.4835
_cell_measurement_theta_min 3.2080
_cell_volume 1794.4(4)
_computing_cell_refinement 'CrystalClear (Rigaku Corp., 2000)'
_computing_data_collection 'CrystalClear (Rigaku Corp., 2000)'
_computing_data_reduction 'CrystalClear (Rigaku Corp., 2000)'
_computing_molecular_graphics 'Bruker SHELXTL V5.1 (Sheldrick, 1998)'
_computing_publication_material 'SHELXL-97 (Sheldrick, 1997)'
_computing_structure_refinement 'SHELXL-97 (Sheldrick, 1997)'
_computing_structure_solution 'SHELXS-97 (Sheldrick, 1997)'
_diffrn_ambient_temperature 82(2)
_diffrn_detector_area_resol_mean 0.76
_diffrn_measured_fraction_theta_full 0.991
_diffrn_measured_fraction_theta_max 0.991
_diffrn_measurement_device_type 'Rigaku Mercury CCD (AFC7)'
_diffrn_measurement_method CCD
_diffrn_radiation_detector CCD
_diffrn_radiation_monochromator 'Graphite Monochromator'
_diffrn_radiation_source 'Rotating Anode'
_diffrn_radiation_type MoK\a
_diffrn_radiation_wavelength 0.71073
_diffrn_reflns_av_R_equivalents 0.0514
_diffrn_reflns_av_sigmaI/netI 0.0341
_diffrn_reflns_limit_h_max 15
_diffrn_reflns_limit_h_min -15
_diffrn_reflns_limit_k_max 12
_diffrn_reflns_limit_k_min -13
_diffrn_reflns_limit_l_max 24
_diffrn_reflns_limit_l_min -24
_diffrn_reflns_number 29902
_diffrn_reflns_theta_full 27.48
_diffrn_reflns_theta_max 27.48
_diffrn_reflns_theta_min 3.39
_diffrn_source_current 100.0000
_diffrn_source_power '5.4 kW'
_diffrn_source_voltage 50.0000
_exptl_absorpt_coefficient_mu 5.121
_exptl_absorpt_correction_T_max 1.0000
_exptl_absorpt_correction_T_min 0.8069
_exptl_absorpt_correction_type multi-scan
_exptl_crystal_colour 'red brown'
_exptl_crystal_density_diffrn 2.427
_exptl_crystal_density_method 'not measured'
_exptl_crystal_description plate
_exptl_crystal_F_000 1221
_exptl_crystal_size_max 0.15
_exptl_crystal_size_mid 0.10
_exptl_crystal_size_min 0.09
_refine_diff_density_max 1.034
_refine_diff_density_min -0.885
_refine_diff_density_rms 0.152
_refine_ls_extinction_coef 0.00088(19)
_refine_ls_extinction_expression Fc^*^=kFc[1+0.001xFc^2^\l^3^/sin(2\q)]^-1/4^
_refine_ls_extinction_method SHELXL
_refine_ls_goodness_of_fit_ref 1.100
_refine_ls_hydrogen_treatment refall
_refine_ls_matrix_type full
_refine_ls_number_parameters 247
_refine_ls_number_reflns 4083
_refine_ls_number_restraints 1
_refine_ls_restrained_S_all 1.104
_refine_ls_R_factor_all 0.0471
_refine_ls_R_factor_gt 0.0329
_refine_ls_shift/su_max 0.002
_refine_ls_shift/su_mean 0.000
_refine_ls_structure_factor_coef Fsqd
_refine_ls_weighting_details 'calc w=1/[\s^2^(Fo^2^)+(0.0394P)^2^+6.4897P] where P=(Fo^2^+2Fc^2^)/3'
_refine_ls_weighting_scheme calc
_refine_ls_wR_factor_gt 0.0850
_refine_ls_wR_factor_ref 0.0884
_reflns_number_gt 3326
_reflns_number_total 4083
_reflns_threshold_expression >2sigma(I)
_cod_data_source_file b314221c.txt
_cod_data_source_block 7
_cod_depositor_comments
;
The following automatic conversions were performed:
'_symmetry_cell_setting' value 'Monoclinic' changed to 'monoclinic'
according to '/home/saulius/struct/CIF-dictionaries/cif_core.dic'
dictionary named 'cif_core.dic' version 2.4.1 from
2010-06-29.

'_exptl_absorpt_correction_type' value 'Multi-scan' changed
to 'multi-scan' according to
'/home/saulius/struct/CIF-dictionaries/cif_core.dic' dictionary named
'cif_core.dic' version 2.4.1 from 2010-06-29.

Automatic conversion script
Id: cif_fix_enum 1527 2010-12-29 10:47:43Z saulius 
;
_cod_original_sg_symbol_H-M 'P 2(1)/c'
_cod_database_code 7102481

loop_
_symmetry_equiv_pos_as_xyz
'x, y, z'
'-x, y+1/2, -z+1/2'
'-x, -y, -z'
'x, -y-1/2, z-1/2'

loop_
_atom_site_label
_atom_site_type_symbol
_atom_site_fract_x
_atom_site_fract_y
_atom_site_fract_z
_atom_site_U_iso_or_equiv
_atom_site_adp_type
_atom_site_occupancy
_atom_site_symmetry_multiplicity
_atom_site_calc_flag
_atom_site_refinement_flags
Mn1 Mn 0.37622(7) 0.08303(6) 0.13012(4) 0.01145(16) Uani 1 1 d .
Mn2 Mn 0.57699(7) -0.10455(6) 0.31418(5) 0.01259(16) Uani 1 1 d .
Mn3 Mn 0.5000 0.0000 0.0000 0.0136(2) Uani 1 2 d S
Mn4 Mn 0.0000 0.0000 0.0000 0.0131(2) Uani 1 2 d S
O1 O 0.4508(3) 0.2032(3) 0.2491(2) 0.0142(7) Uani 1 1 d .
O2 O 0.5610(4) 0.0690(3) 0.3684(2) 0.0178(7) Uani 1 1 d .
O3 O 0.5891(3) -0.0069(3) 0.2171(2) 0.0150(7) Uani 1 1 d .
O4 O 0.6763(4) -0.0033(3) 0.1409(2) 0.0212(7) Uani 1 1 d .
O5 O 0.4504(4) 0.2619(3) 0.1066(2) 0.0151(7) Uani 1 1 d .
O6 O 0.4893(4) 0.2107(3) 0.0078(2) 0.0190(7) Uani 1 1 d .
O7 O 0.3454(3) -0.0767(3) 0.1956(2) 0.0148(7) Uani 1 1 d .
O8 O 0.1138(4) -0.1233(3) 0.1199(2) 0.0184(7) Uani 1 1 d .
O9 O 0.3348(3) -0.0247(3) 0.0195(2) 0.0152(7) Uani 1 1 d .
O10 O 0.1155(4) -0.0966(3) -0.0378(2) 0.0190(7) Uani 1 1 d .
O11 O 0.1612(3) 0.1564(3) 0.0654(2) 0.0138(6) Uani 1 1 d .
O12 O 0.1982(3) 0.3708(3) 0.0984(2) 0.0171(7) Uani 1 1 d .
C1 C 0.5123(5) 0.1779(5) 0.3316(3) 0.0169(10) Uani 1 1 d .
C2 C 0.6894(5) -0.0172(4) 0.2101(3) 0.0158(9) Uani 1 1 d .
C3 C 0.4747(5) 0.2901(5) 0.0509(3) 0.0170(10) Uani 1 1 d .
C4 C 0.2431(5) -0.1418(5) 0.1818(3) 0.0159(9) Uani 1 1 d .
C5 C 0.2203(5) -0.0910(4) -0.0368(3) 0.0166(10) Uani 1 1 d .
C6 C 0.1200(5) 0.2738(5) 0.0617(3) 0.0167(10) Uani 1 1 d .
H1 H 0.540(7) 0.257(6) 0.378(4) 0.030(16) Uiso 1 1 d .
H2 H 0.793(7) -0.041(6) 0.271(4) 0.040(17) Uiso 1 1 d .
H3 H 0.489(6) 0.386(5) 0.048(3) 0.016(13) Uiso 1 1 d .
H4 H 0.277(7) -0.221(6) 0.229(4) 0.037(18) Uiso 1 1 d .
H5 H 0.216(6) -0.149(5) -0.087(4) 0.019(14) Uiso 1 1 d .
H6 H 0.008(7) 0.283(6) 0.028(4) 0.028(16) Uiso 1 1 d .
I1 I -0.04941(4) -0.25854(3) 0.15997(2) 0.01728(12) Uani 0.87 1 d P
I2 I -0.1828(6) -0.3847(7) 0.2148(4) 0.0274(6) Uani 0.57(3) 1 d P
I3 I -0.1841(12) -0.4031(16) 0.2034(10) 0.036(2) Uani 0.31(3) 1 d P

loop_
_atom_site_aniso_label
_atom_site_aniso_U_11
_atom_site_aniso_U_22
_atom_site_aniso_U_33
_atom_site_aniso_U_23
_atom_site_aniso_U_13
_atom_site_aniso_U_12
Mn1 0.0111(3) 0.0115(3) 0.0115(3) -0.0001(3) 0.0069(3) -0.0001(2)
Mn2 0.0130(3) 0.0112(3) 0.0129(3) 0.0011(3) 0.0076(3) 0.0006(3)
Mn3 0.0131(5) 0.0149(5) 0.0141(5) -0.0007(4) 0.0091(4) -0.0009(4)
Mn4 0.0106(5) 0.0135(5) 0.0136(5) -0.0008(4) 0.0066(4) -0.0016(4)
O1 0.0173(16) 0.0115(15) 0.0108(15) 0.0017(12) 0.0070(13) -0.0005(13)
O2 0.0243(18) 0.0147(16) 0.0166(16) 0.0027(13) 0.0137(15) 0.0039(13)
O3 0.0161(16) 0.0150(16) 0.0142(15) 0.0012(13) 0.0094(14) 0.0020(13)
O4 0.0186(18) 0.0291(19) 0.0172(17) 0.0009(15) 0.0117(15) 0.0006(15)
O5 0.0190(17) 0.0139(15) 0.0173(16) -0.0010(13) 0.0136(14) -0.0019(13)
O6 0.0246(18) 0.0176(16) 0.0216(17) -0.0014(14) 0.0177(16) -0.0019(14)
O7 0.0130(16) 0.0138(15) 0.0165(16) -0.0002(13) 0.0085(14) -0.0017(12)
O8 0.0141(17) 0.0215(17) 0.0163(16) 0.0009(14) 0.0077(14) -0.0021(13)
O9 0.0152(16) 0.0165(16) 0.0148(16) -0.0018(13) 0.0096(14) -0.0032(13)
O10 0.0158(17) 0.0219(17) 0.0219(17) -0.0045(14) 0.0129(15) -0.0033(13)
O11 0.0111(15) 0.0154(15) 0.0153(16) -0.0004(13) 0.0084(13) -0.0005(12)
O12 0.0142(16) 0.0155(16) 0.0191(17) -0.0036(13) 0.0090(14) -0.0017(13)
C1 0.019(2) 0.017(2) 0.017(2) 0.000(2) 0.012(2) 0.0008(19)
C2 0.016(2) 0.015(2) 0.019(2) 0.0002(19) 0.012(2) -0.0001(18)
C3 0.022(3) 0.013(2) 0.017(2) 0.0004(19) 0.013(2) -0.0002(19)
C4 0.013(2) 0.016(2) 0.016(2) 0.0008(19) 0.0078(19) -0.0023(18)
C5 0.019(2) 0.014(2) 0.016(2) -0.0022(19) 0.010(2) -0.0020(19)
C6 0.013(2) 0.018(2) 0.015(2) -0.0010(19) 0.0065(19) 0.0011(19)
I1 0.01285(18) 0.02226(19) 0.01764(19) 0.00603(14) 0.00983(15) -0.00007(14)
I2 0.0244(7) 0.0356(13) 0.0315(10) 0.0155(9) 0.0220(7) 0.0056(6)
I3 0.0342(16) 0.042(4) 0.048(4) 0.021(3) 0.033(2) 0.0023(17)

loop_
_atom_type_symbol
_atom_type_description
_atom_type_scat_dispersion_real
_atom_type_scat_dispersion_imag
_atom_type_scat_source
C C 0.0033 0.0016 'International Tables Vol C Tables 4.2.6.8 and 6.1.1.4'
H H 0.0000 0.0000 'International Tables Vol C Tables 4.2.6.8 and 6.1.1.4'
O O 0.0106 0.0060 'International Tables Vol C Tables 4.2.6.8 and 6.1.1.4'
Mn Mn 0.3368 0.7283 'International Tables Vol C Tables 4.2.6.8 and 6.1.1.4'
I I -0.4742 1.8119 'International Tables Vol C Tables 4.2.6.8 and 6.1.1.4'

loop_
_geom_angle_atom_site_label_1
_geom_angle_atom_site_label_2
_geom_angle_atom_site_label_3
_geom_angle
_geom_angle_site_symmetry_1
_geom_angle_site_symmetry_3
O9 Mn1 O11 98.15(12) . .
O9 Mn1 O5 96.39(12) . .
O11 Mn1 O5 94.39(12) . .
O9 Mn1 O3 89.11(12) . .
O11 Mn1 O3 167.73(12) . .
O5 Mn1 O3 94.63(12) . .
O9 Mn1 O7 98.57(12) . .
O11 Mn1 O7 91.70(12) . .
O5 Mn1 O7 162.88(12) . .
O3 Mn1 O7 77.37(12) . .
O9 Mn1 O1 171.12(12) . .
O11 Mn1 O1 88.80(12) . .
O5 Mn1 O1 77.47(12) . .
O3 Mn1 O1 85.04(12) . .
O7 Mn1 O1 86.68(12) . .
O2 Mn2 O12 99.60(13) . 2_645
O2 Mn2 O3 95.52(12) . .
O12 Mn2 O3 90.47(12) 2_645 .
O2 Mn2 O5 95.51(12) . 2_645
O12 Mn2 O5 92.14(12) 2_645 2_645
O3 Mn2 O5 168.08(12) . 2_645
O2 Mn2 O1 167.66(13) . 2_645
O12 Mn2 O1 90.80(12) 2_645 2_645
O3 Mn2 O1 91.00(12) . 2_645
O5 Mn2 O1 77.34(12) 2_645 2_645
O2 Mn2 O7 87.63(12) . .
O12 Mn2 O7 166.12(13) 2_645 .
O3 Mn2 O7 76.97(12) . .
O5 Mn2 O7 98.98(12) 2_645 .
O1 Mn2 O7 83.63(12) 2_645 .
O4 Mn3 O4 180.0(3) 3_655 .
O4 Mn3 O6 89.11(13) 3_655 3_655
O4 Mn3 O6 90.89(13) . 3_655
O4 Mn3 O6 90.89(13) 3_655 .
O4 Mn3 O6 89.11(13) . .
O6 Mn3 O6 180.00(19) 3_655 .
O4 Mn3 O9 94.55(12) 3_655 3_655
O4 Mn3 O9 85.45(12) . 3_655
O6 Mn3 O9 90.41(12) 3_655 3_655
O6 Mn3 O9 89.59(12) . 3_655
O4 Mn3 O9 85.45(12) 3_655 .
O4 Mn3 O9 94.55(12) . .
O6 Mn3 O9 89.59(12) 3_655 .
O6 Mn3 O9 90.41(12) . .
O9 Mn3 O9 180.00(14) 3_655 .
O10 Mn4 O10 180.00(13) 3 .
O10 Mn4 O8 92.02(13) 3 .
O10 Mn4 O8 87.98(13) . .
O10 Mn4 O8 87.98(13) 3 3
O10 Mn4 O8 92.02(13) . 3
O8 Mn4 O8 180.0(2) . 3
O10 Mn4 O11 89.51(12) 3 .
O10 Mn4 O11 90.49(12) . .
O8 Mn4 O11 93.82(12) . .
O8 Mn4 O11 86.18(12) 3 .
O10 Mn4 O11 90.49(12) 3 3
O10 Mn4 O11 89.51(12) . 3
O8 Mn4 O11 86.18(12) . 3
O8 Mn4 O11 93.82(12) 3 3
O11 Mn4 O11 180.0(4) . 3
C1 O1 Mn1 134.4(3) . .
C1 O1 Mn2 128.4(3) . 2_655
Mn1 O1 Mn2 96.32(12) . 2_655
C1 O2 Mn2 128.7(3) . .
C2 O3 Mn2 126.7(3) . .
C2 O3 Mn1 132.2(3) . .
Mn2 O3 Mn1 100.52(13) . .
C2 O4 Mn3 135.4(3) . .
C3 O5 Mn1 132.5(3) . .
C3 O5 Mn2 128.5(3) . 2_655
Mn1 O5 Mn2 97.74(13) . 2_655
C3 O6 Mn3 137.3(3) . .
C4 O7 Mn1 137.9(3) . .
C4 O7 Mn2 124.6(3) . .
Mn1 O7 Mn2 97.47(12) . .
C4 O8 Mn4 132.9(3) . .
C5 O9 Mn1 124.8(3) . .
C5 O9 Mn3 120.9(3) . .
Mn1 O9 Mn3 114.08(14) . .
C5 O10 Mn4 145.2(3) . .
C6 O11 Mn1 129.0(3) . .
C6 O11 Mn4 118.6(3) . .
Mn1 O11 Mn4 112.35(13) . .
C6 O12 Mn2 133.0(3) . 2_655
O2 C1 O1 125.6(4) . .
O2 C1 H1 114(3) . .
O1 C1 H1 120(3) . .
O4 C2 O3 125.7(4) . .
O4 C2 H2 119(4) . .
O3 C2 H2 116(4) . .
O6 C3 O5 125.9(4) . .
O6 C3 H3 121(3) . .
O5 C3 H3 113(3) . .
O8 C4 O7 125.9(4) . .
O8 C4 H4 120(3) . .
O7 C4 H4 114(3) . .
O10 C5 O9 125.4(4) . .
O10 C5 H5 117(3) . .
O9 C5 H5 118(3) . .
O12 C6 O11 126.1(4) . .
O12 C6 H6 120(3) . .
O11 C6 H6 114(3) . .
I3 I1 I2 5.9(5) . .

loop_
_geom_bond_atom_site_label_1
_geom_bond_atom_site_label_2
_geom_bond_distance
_geom_bond_site_symmetry_2
Mn1 O9 2.130(3) .
Mn1 O11 2.170(3) .
Mn1 O5 2.184(3) .
Mn1 O3 2.190(3) .
Mn1 O7 2.204(3) .
Mn1 O1 2.208(3) .
Mn2 O2 2.110(3) .
Mn2 O12 2.114(3) 2_645
Mn2 O3 2.164(3) .
Mn2 O5 2.187(3) 2_645
Mn2 O1 2.211(3) 2_645
Mn2 O7 2.249(3) .
Mn3 O4 2.144(3) 3_655
Mn3 O4 2.144(3) .
Mn3 O6 2.162(3) 3_655
Mn3 O6 2.162(3) .
Mn3 O9 2.215(3) 3_655
Mn3 O9 2.215(3) .
Mn4 O10 2.130(3) 3
Mn4 O10 2.130(3) .
Mn4 O8 2.182(3) .
Mn4 O8 2.182(3) 3
Mn4 O11 2.194(3) .
Mn4 O11 2.194(3) 3
O1 C1 1.274(6) .
O1 Mn2 2.211(3) 2_655
O2 C1 1.247(6) .
O3 C2 1.278(6) .
O4 C2 1.224(6) .
O5 C3 1.280(6) .
O5 Mn2 2.187(3) 2_655
O6 C3 1.233(6) .
O7 C4 1.260(6) .
O8 C4 1.243(6) .
O9 C5 1.285(6) .
O10 C5 1.231(6) .
O11 C6 1.279(6) .
O12 C6 1.236(6) .
O12 Mn2 2.114(3) 2_655
C1 H1 1.09(6) .
C2 H2 1.07(7) .
C3 H3 1.00(5) .
C4 H4 1.08(6) .
C5 H5 1.09(5) .
C6 H6 1.06(6) .
I1 I3 2.644(12) .
I1 I2 2.687(7) .

loop_
_geom_hbond_atom_site_label_D
_geom_hbond_atom_site_label_H
_geom_hbond_atom_site_label_A
_geom_hbond_distance_DH
_geom_hbond_distance_HA
_geom_hbond_distance_DA
_geom_hbond_angle_DHA
_geom_hbond_site_symmetry_A
C1 H1 O3 1.09(6) 2.82(6) 3.355(6) 110(4) 2_655
C1 H1 O6 1.09(6) 2.87(6) 3.675(6) 131(4) 4_566
C1 H1 O9 1.09(6) 2.71(6) 3.756(6) 161(5) 2_655
C2 H2 O12 1.07(7) 2.56(6) 3.193(6) 117(4) 2_645
C3 H3 O2 1.00(5) 2.73(5) 3.371(6) 122(4) 2_655
C4 H4 O5 1.08(6) 2.79(6) 3.501(6) 123(4) 2_645
C5 H5 O4 1.09(5) 2.58(5) 3.037(6) 104(3) 3_655
C5 H5 O6 1.09(5) 2.90(5) 3.360(6) 106(3) 3_655
C6 H6 O8 1.06(6) 2.75(6) 3.176(6) 104(4) 3
C6 H6 O10 1.06(6) 2.47(6) 3.112(6) 118(4) 3
C4 H4 I1 1.08(6) 3.25(6) 3.438(5) 91(4) .
